data_4313788
loop_
_publ_author_name
'Kwasi Mitchell'
'Fu Qiang Huang'
'Adam D. McFarland'
'Christy L. Haynes'
'Rebecca C. Somers'
'Richard P. Van Duyne'
'James A. Ibers'

_publ_section_title
;
 The CsLnMSe3 Semiconductors (Ln = Rare-Earth Element, Y; M = Zn, Cd, Hg)
;
_journal_name_full 'Inorganic Chemistry'
_journal_page_first 4109
_journal_page_last 4116
_journal_paper_doi 10.1021/ic020733f
_journal_volume 42
_journal_year 2003
_chemical_formula_sum 'Cd Cs Se3 Y'
_chemical_formula_weight 571.10
_chemical_name_systematic
;
  ?
;
_space_group_IT_number 63
_symmetry_cell_setting orthorhombic
_symmetry_space_group_name_Hall '-C 2c 2'
_symmetry_space_group_name_H-M 'C m c m'
_atom_sites_solution_hydrogens geom
_atom_sites_solution_primary direct
_atom_sites_solution_secondary difmap
_audit_creation_method SHELXL-97
_cell_angle_alpha 90.00
_cell_angle_beta 90.00
_cell_angle_gamma 90.00
_cell_formula_units_Z 4
_cell_length_a 4.2386(5)
_cell_length_b 15.819(2)
_cell_length_c 11.0639(14)
_cell_measurement_temperature 153(2)
_cell_volume 741.84(16)
_computing_cell_refinement 'SMART version 5.054 (Bruker, 2000)'
_computing_data_collection 'SMART version 5.054 (Bruker, 2000)'
_computing_data_reduction 'SAINT-Plus version 6.22 (Bruker, 2000)'
_computing_molecular_graphics 'SHELXTL-97 (Sheldrick, 1997)'
_computing_publication_material 'SHELXTL-97 (Sheldrick, 1997)'
_computing_structure_refinement 'SHELXL-97 (Sheldrick, 1997)'
_computing_structure_solution 'SHELXS-97 (Sheldrick, 1990)'
_diffrn_ambient_temperature 153(2)
_diffrn_measured_fraction_theta_full 0.963
_diffrn_measured_fraction_theta_max 0.963
_diffrn_measurement_device_type 'Bruker Smart 1000 CCD'
_diffrn_measurement_method \w
_diffrn_radiation_monochromator graphite
_diffrn_radiation_source 'fine-focus sealed tube'
_diffrn_radiation_type MoK\a
_diffrn_radiation_wavelength 0.71073
_diffrn_reflns_av_R_equivalents 0.0337
_diffrn_reflns_av_sigmaI/netI 0.0200
_diffrn_reflns_limit_h_max 5
_diffrn_reflns_limit_h_min -5
_diffrn_reflns_limit_k_max 20
_diffrn_reflns_limit_k_min -20
_diffrn_reflns_limit_l_max 14
_diffrn_reflns_limit_l_min -14
_diffrn_reflns_number 4309
_diffrn_reflns_theta_full 28.73
_diffrn_reflns_theta_max 28.73
_diffrn_reflns_theta_min 3.17
_diffrn_standards_decay_% <2
_diffrn_standards_interval_count none
_diffrn_standards_interval_time none
_diffrn_standards_number none
_exptl_absorpt_coefficient_mu 30.083
_exptl_absorpt_correction_T_max 0.65817
_exptl_absorpt_correction_T_min 0.18442
_exptl_absorpt_correction_type numerical
_exptl_absorpt_process_details 'faces indexed'
_exptl_crystal_colour pale_yellow
_exptl_crystal_density_diffrn 5.114
_exptl_crystal_density_meas ?
_exptl_crystal_density_method 'not measured'
_exptl_crystal_description needle
_exptl_crystal_F_000 976
_exptl_crystal_size_max 0.130
_exptl_crystal_size_mid 0.032
_exptl_crystal_size_min 0.014
_refine_diff_density_max 1.461
_refine_diff_density_min -1.007
_refine_diff_density_rms 0.231
_refine_ls_extinction_coef 0.00029(11)
_refine_ls_extinction_expression Fc^*^=kFc[1+0.001xFc^2^\l^3^/sin(2\q)]^-1/4^
_refine_ls_extinction_method SHELXL
_refine_ls_goodness_of_fit_ref 1.101
_refine_ls_hydrogen_treatment mixed
_refine_ls_matrix_type full
_refine_ls_number_parameters 24
_refine_ls_number_reflns 551
_refine_ls_number_restraints 0
_refine_ls_restrained_S_all 1.101
_refine_ls_R_factor_all 0.0229
_refine_ls_R_factor_gt 0.0195
_refine_ls_shift/su_max 0.000
_refine_ls_shift/su_mean 0.000
_refine_ls_structure_factor_coef Fsqd
_refine_ls_weighting_details
; calc
  [1.00000+0.00000exp(0.00(sin\q/\l)^2^)]/
    [\s^2^(Fo^2^)+0.0000+0.0000*P+(0.0300P)^2^+1.0000sin\q/\l]
  where P = 0.33333Fo^2^ + 0.66667Fc^2^
;
_refine_ls_weighting_scheme calc
_refine_ls_wR_factor_gt 0.0456
_refine_ls_wR_factor_ref 0.0477
_reflns_number_gt 509
_reflns_number_total 551
_reflns_threshold_expression >2sigma(I)
_cod_data_source_file ic020733f_01.cif
_cod_data_source_block CsYCdSe3
_cod_depositor_comments
;
The following automatic conversions were performed:

'_exptl_crystal_density_meas' value 'not measured' was changed to '?'
- the value is perceived as not measured.

Automatic conversion script
Id: cif_fix_values 3008 2015-01-20 13:52:24Z robertas 
;
_cod_original_cell_volume 741.82(16)
_cod_database_code 4313788

loop_
_symmetry_equiv_pos_as_xyz
'x, y, z'
'-x, -y, z+1/2'
'-x, y, -z+1/2'
'x, -y, -z'
'x+1/2, y+1/2, z'
'-x+1/2, -y+1/2, z+1/2'
'-x+1/2, y+1/2, -z+1/2'
'x+1/2, -y+1/2, -z'
'-x, -y, -z'
'x, y, -z-1/2'
'x, -y, z-1/2'
'-x, y, z'
'-x+1/2, -y+1/2, -z'
'x+1/2, y+1/2, -z-1/2'
'x+1/2, -y+1/2, z-1/2'
'-x+1/2, y+1/2, z'

loop_
_atom_site_label
_atom_site_type_symbol
_atom_site_fract_x
_atom_site_fract_y
_atom_site_fract_z
_atom_site_U_iso_or_equiv
_atom_site_adp_type
_atom_site_occupancy
_atom_site_symmetry_multiplicity
_atom_site_calc_flag
_atom_site_refinement_flags
_atom_site_disorder_assembly
_atom_site_disorder_group
Cs1 Cs 0.0000 0.74239(3) 0.2500 0.01484(15) Uani 1 4 d S . .
Y1 Y 0.0000 0.0000 0.0000 0.00649(16) Uani 1 4 d S . .
Cd1 Cd 0.0000 0.45766(3) 0.2500 0.00992(15) Uani 1 4 d S . .
Se1 Se 0.0000 0.37962(3) 0.04507(4) 0.00924(15) Uani 1 2 d S . .
Se2 Se 0.0000 0.05921(4) 0.2500 0.00807(16) Uani 1 4 d S . .

loop_
_atom_site_aniso_label
_atom_site_aniso_U_11
_atom_site_aniso_U_22
_atom_site_aniso_U_33
_atom_site_aniso_U_23
_atom_site_aniso_U_13
_atom_site_aniso_U_12
Cs1 0.0136(2) 0.0129(2) 0.0180(3) 0.000 0.000 0.000
Y1 0.0061(3) 0.0094(3) 0.0039(3) -0.0001(2) 0.000 0.000
Cd1 0.0101(3) 0.0135(3) 0.0062(2) 0.000 0.000 0.000
Se1 0.0100(3) 0.0111(2) 0.0066(2) -0.00062(18) 0.000 0.000
Se2 0.0081(3) 0.0110(3) 0.0051(3) 0.000 0.000 0.000

loop_
_atom_type_symbol
_atom_type_description
_atom_type_scat_dispersion_real
_atom_type_scat_dispersion_imag
_atom_type_scat_source
Se Se -0.0929 2.2259 'International Tables Vol C Tables 4.2.6.8 and 6.1.1.4'
Y Y -2.7962 3.5667 'International Tables Vol C Tables 4.2.6.8 and 6.1.1.4'
Cd Cd -0.8075 1.2024 'International Tables Vol C Tables 4.2.6.8 and 6.1.1.4'
Cs Cs -0.3680 2.1192 'International Tables Vol C Tables 4.2.6.8 and 6.1.1.4'

loop_
_geom_angle_atom_site_label_1
_geom_angle_atom_site_label_2
_geom_angle_atom_site_label_3
_geom_angle
_geom_angle_site_symmetry_1
_geom_angle_site_symmetry_3
_geom_angle_publ_flag
Se2 Cs1 Se2 72.363(18) 5_455 5 ?
Se2 Cs1 Se1 142.464(9) 5_455 14_556 ?
Se2 Cs1 Se1 97.603(11) 5 14_556 ?
Se2 Cs1 Se1 97.603(11) 5_455 5_455 ?
Se2 Cs1 Se1 142.464(9) 5 5_455 ?
Se1 Cs1 Se1 110.056(19) 14_556 5_455 ?
Se2 Cs1 Se1 97.603(11) 5_455 14_456 ?
Se2 Cs1 Se1 142.464(9) 5 14_456 ?
Se1 Cs1 Se1 68.050(13) 14_556 14_456 ?
Se1 Cs1 Se1 73.545(17) 5_455 14_456 ?
Se2 Cs1 Se1 142.464(9) 5_455 5 ?
Se2 Cs1 Se1 97.603(11) 5 5 ?
Se1 Cs1 Se1 73.545(17) 14_556 5 ?
Se1 Cs1 Se1 68.050(13) 5_455 5 ?
Se1 Cs1 Se1 110.056(19) 14_456 5 ?
Se2 Cs1 Se1 65.747(9) 5_455 9_565 ?
Se2 Cs1 Se1 65.747(9) 5 9_565 ?
Se1 Cs1 Se1 143.805(8) 14_556 9_565 ?
Se1 Cs1 Se1 77.078(13) 5_455 9_565 ?
Se1 Cs1 Se1 143.805(8) 14_456 9_565 ?
Se1 Cs1 Se1 77.078(13) 5 9_565 ?
Se2 Cs1 Se1 65.747(9) 5_455 2_565 ?
Se2 Cs1 Se1 65.747(9) 5 2_565 ?
Se1 Cs1 Se1 77.078(13) 14_556 2_565 ?
Se1 Cs1 Se1 143.805(8) 5_455 2_565 ?
Se1 Cs1 Se1 77.078(13) 14_456 2_565 ?
Se1 Cs1 Se1 143.805(7) 5 2_565 ?
Se1 Cs1 Se1 118.82(2) 9_565 2_565 ?
Se2 Cs1 Cd1 175.715(11) 5_455 5 ?
Se2 Cs1 Cd1 111.922(12) 5 5 ?
Se1 Cs1 Cd1 38.529(9) 14_556 5 ?
Se1 Cs1 Cd1 78.991(13) 5_455 5 ?
Se1 Cs1 Cd1 78.991(13) 14_456 5 ?
Se1 Cs1 Cd1 38.529(9) 5 5 ?
Se1 Cs1 Cd1 115.599(8) 9_565 5 ?
Se1 Cs1 Cd1 115.599(8) 2_565 5 ?
Se2 Cs1 Cd1 111.922(12) 5_455 5_455 ?
Se2 Cs1 Cd1 175.715(11) 5 5_455 ?
Se1 Cs1 Cd1 78.991(13) 14_556 5_455 ?
Se1 Cs1 Cd1 38.529(9) 5_455 5_455 ?
Se1 Cs1 Cd1 38.529(9) 14_456 5_455 ?
Se1 Cs1 Cd1 78.991(13) 5 5_455 ?
Se1 Cs1 Cd1 115.599(8) 9_565 5_455 ?
Se1 Cs1 Cd1 115.599(8) 2_565 5_455 ?
Cd1 Cs1 Cd1 63.793(14) 5 5_455 ?
Se2 Cs1 Cs1 53.818(9) 5_455 1_455 ?
Se2 Cs1 Cs1 126.182(9) 5 1_455 ?
Se1 Cs1 Cs1 124.025(6) 14_556 1_455 ?
Se1 Cs1 Cs1 55.975(6) 5_455 1_455 ?
Se1 Cs1 Cs1 55.975(6) 14_456 1_455 ?
Se1 Cs1 Cs1 124.025(6) 5 1_455 ?
Se1 Cs1 Cs1 90.0 9_565 1_455 ?
Se1 Cs1 Cs1 90.0 2_565 1_455 ?
Cd1 Cs1 Cs1 121.897(7) 5 1_455 ?
Cd1 Cs1 Cs1 58.103(7) 5_455 1_455 ?
Se2 Cs1 Cs1 126.182(9) 5_455 1_655 ?
Se2 Cs1 Cs1 53.818(9) 5 1_655 ?
Se1 Cs1 Cs1 55.975(6) 14_556 1_655 ?
Se1 Cs1 Cs1 124.025(6) 5_455 1_655 ?
Se1 Cs1 Cs1 124.025(6) 14_456 1_655 ?
Se1 Cs1 Cs1 55.975(6) 5 1_655 ?
Se1 Cs1 Cs1 90.0 9_565 1_655 ?
Se1 Cs1 Cs1 90.0 2_565 1_655 ?
Cd1 Cs1 Cs1 58.103(7) 5 1_655 ?
Cd1 Cs1 Cs1 121.897(7) 5_455 1_655 ?
Cs1 Cs1 Cs1 180.0 1_455 1_655 ?
Se1 Y1 Se1 180.00(2) 13 5_445 ?
Se1 Y1 Se1 94.228(17) 13 13_455 ?
Se1 Y1 Se1 85.772(17) 5_445 13_455 ?
Se1 Y1 Se1 85.772(17) 13 5_545 ?
Se1 Y1 Se1 94.228(17) 5_445 5_545 ?
Se1 Y1 Se1 180.00(2) 13_455 5_545 ?
Se1 Y1 Se2 92.743(14) 13 9 ?
Se1 Y1 Se2 87.257(14) 5_445 9 ?
Se1 Y1 Se2 92.743(14) 13_455 9 ?
Se1 Y1 Se2 87.257(14) 5_545 9 ?
Se1 Y1 Se2 87.257(14) 13 . ?
Se1 Y1 Se2 92.743(14) 5_445 . ?
Se1 Y1 Se2 87.257(14) 13_455 . ?
Se1 Y1 Se2 92.743(14) 5_545 . ?
Se2 Y1 Se2 180.0 9 . ?
Se1 Y1 Cd1 79.691(12) 13 5_545 ?
Se1 Y1 Cd1 100.309(12) 5_445 5_545 ?
Se1 Y1 Cd1 134.130(11) 13_455 5_545 ?
Se1 Y1 Cd1 45.870(11) 5_545 5_545 ?
Se2 Y1 Cd1 132.671(11) 9 5_545 ?
Se2 Y1 Cd1 47.329(10) . 5_545 ?
Se1 Y1 Cd1 100.309(12) 13 13_455 ?
Se1 Y1 Cd1 79.691(12) 5_445 13_455 ?
Se1 Y1 Cd1 45.870(11) 13_455 13_455 ?
Se1 Y1 Cd1 134.130(11) 5_545 13_455 ?
Se2 Y1 Cd1 47.329(10) 9 13_455 ?
Se2 Y1 Cd1 132.671(11) . 13_455 ?
Cd1 Y1 Cd1 180.000(16) 5_545 13_455 ?
Se1 Y1 Cd1 45.870(11) 13 13 ?
Se1 Y1 Cd1 134.130(11) 5_445 13 ?
Se1 Y1 Cd1 100.309(12) 13_455 13 ?
Se1 Y1 Cd1 79.691(12) 5_545 13 ?
Se2 Y1 Cd1 47.329(10) 9 13 ?
Se2 Y1 Cd1 132.671(10) . 13 ?
Cd1 Y1 Cd1 106.651(10) 5_545 13 ?
Cd1 Y1 Cd1 73.349(10) 13_455 13 ?
Se1 Y1 Cd1 134.130(11) 13 5_445 ?
Se1 Y1 Cd1 45.870(11) 5_445 5_445 ?
Se1 Y1 Cd1 79.691(12) 13_455 5_445 ?
Se1 Y1 Cd1 100.309(12) 5_545 5_445 ?
Se2 Y1 Cd1 132.671(10) 9 5_445 ?
Se2 Y1 Cd1 47.329(10) . 5_445 ?
Cd1 Y1 Cd1 73.349(10) 5_545 5_445 ?
Cd1 Y1 Cd1 106.651(10) 13_455 5_445 ?
Cd1 Y1 Cd1 180.000(16) 13 5_445 ?
Se1 Y1 Cs1 50.093(9) 13 9_565 ?
Se1 Y1 Cs1 129.907(9) 5_445 9_565 ?
Se1 Y1 Cs1 50.093(9) 13_455 9_565 ?
Se1 Y1 Cs1 129.907(9) 5_545 9_565 ?
Se2 Y1 Cs1 74.540(15) 9 9_565 ?
Se2 Y1 Cs1 105.460(15) . 9_565 ?
Cd1 Y1 Cs1 126.439(8) 5_545 9_565 ?
Cd1 Y1 Cs1 53.561(8) 13_455 9_565 ?
Cd1 Y1 Cs1 53.561(8) 13 9_565 ?
Cd1 Y1 Cs1 126.439(8) 5_445 9_565 ?
Se1 Y1 Cs1 129.907(9) 13 1_545 ?
Se1 Y1 Cs1 50.093(9) 5_445 1_545 ?
Se1 Y1 Cs1 129.907(9) 13_455 1_545 ?
Se1 Y1 Cs1 50.093(9) 5_545 1_545 ?
Se2 Y1 Cs1 105.460(15) 9 1_545 ?
Se2 Y1 Cs1 74.540(15) . 1_545 ?
Cd1 Y1 Cs1 53.561(8) 5_545 1_545 ?
Cd1 Y1 Cs1 126.439(8) 13_455 1_545 ?
Cd1 Y1 Cs1 126.439(8) 13 1_545 ?
Cd1 Y1 Cs1 53.561(8) 5_445 1_545 ?
Cs1 Y1 Cs1 180.000(6) 9_565 1_545 ?
Se1 Cd1 Se1 122.87(3) . 10_556 ?
Se1 Cd1 Se2 106.788(8) . 5 ?
Se1 Cd1 Se2 106.788(9) 10_556 5 ?
Se1 Cd1 Se2 106.788(8) . 5_455 ?
Se1 Cd1 Se2 106.788(8) 10_556 5_455 ?
Se2 Cd1 Se2 105.68(3) 5 5_455 ?
Se1 Cd1 Y1 140.795(9) . 6 ?
Se1 Cd1 Y1 53.532(9) 10_556 6 ?
Se2 Cd1 Y1 53.842(6) 5 6 ?
Se2 Cd1 Y1 111.220(14) 5_455 6 ?
Se1 Cd1 Y1 53.532(9) . 5_455 ?
Se1 Cd1 Y1 140.795(9) 10_556 5_455 ?
Se2 Cd1 Y1 111.220(14) 5 5_455 ?
Se2 Cd1 Y1 53.842(6) 5_455 5_455 ?
Y1 Cd1 Y1 158.238(16) 6 5_455 ?
Se1 Cd1 Y1 140.795(9) . 6_455 ?
Se1 Cd1 Y1 53.532(9) 10_556 6_455 ?
Se2 Cd1 Y1 111.220(14) 5 6_455 ?
Se2 Cd1 Y1 53.842(6) 5_455 6_455 ?
Y1 Cd1 Y1 73.349(10) 6 6_455 ?
Y1 Cd1 Y1 102.432(10) 5_455 6_455 ?
Se1 Cd1 Y1 53.532(9) . 5 ?
Se1 Cd1 Y1 140.795(9) 10_556 5 ?
Se2 Cd1 Y1 53.842(6) 5 5 ?
Se2 Cd1 Y1 111.220(14) 5_455 5 ?
Y1 Cd1 Y1 102.432(10) 6 5 ?
Y1 Cd1 Y1 73.349(10) 5_455 5 ?
Y1 Cd1 Y1 158.238(16) 6_455 5 ?
Se1 Cd1 Cs1 66.049(13) . 5_445 ?
Se1 Cd1 Cs1 66.049(13) 10_556 5_445 ?
Se2 Cd1 Cs1 159.059(18) 5 5_445 ?
Se2 Cd1 Cs1 95.266(16) 5_455 5_445 ?
Y1 Cd1 Cs1 118.415(10) 6 5_445 ?
Y1 Cd1 Cs1 81.065(7) 5_455 5_445 ?
Y1 Cd1 Cs1 81.065(7) 6_455 5_445 ?
Y1 Cd1 Cs1 118.415(10) 5 5_445 ?
Se1 Cd1 Cs1 66.049(13) . 5_545 ?
Se1 Cd1 Cs1 66.049(13) 10_556 5_545 ?
Se2 Cd1 Cs1 95.266(16) 5 5_545 ?
Se2 Cd1 Cs1 159.059(18) 5_455 5_545 ?
Y1 Cd1 Cs1 81.065(7) 6 5_545 ?
Y1 Cd1 Cs1 118.415(10) 5_455 5_545 ?
Y1 Cd1 Cs1 118.415(10) 6_455 5_545 ?
Y1 Cd1 Cs1 81.065(7) 5 5_545 ?
Cs1 Cd1 Cs1 63.793(14) 5_445 5_545 ?
Se1 Cd1 Cs1 118.565(14) . . ?
Se1 Cd1 Cs1 118.565(14) 10_556 . ?
Se2 Cd1 Cs1 52.838(15) 5 . ?
Se2 Cd1 Cs1 52.838(15) 5_455 . ?
Y1 Cd1 Cs1 79.119(8) 6 . ?
Y1 Cd1 Cs1 79.119(8) 5_455 . ?
Y1 Cd1 Cs1 79.119(8) 6_455 . ?
Y1 Cd1 Cs1 79.119(8) 5 . ?
Cs1 Cd1 Cs1 148.103(7) 5_445 . ?
Cs1 Cd1 Cs1 148.103(7) 5_545 . ?
Cd1 Se1 Y1 80.598(13) . 5 ?
Cd1 Se1 Y1 80.598(13) . 5_455 ?
Y1 Se1 Y1 94.228(17) 5 5_455 ?
Cd1 Se1 Cs1 75.421(16) . 5_545 ?
Y1 Se1 Cs1 94.046(10) 5 5_545 ?
Y1 Se1 Cs1 152.942(16) 5_455 5_545 ?
Cd1 Se1 Cs1 75.422(16) . 5_445 ?
Y1 Se1 Cs1 152.942(16) 5 5_445 ?
Y1 Se1 Cs1 94.046(10) 5_455 5_445 ?
Cs1 Se1 Cs1 68.050(13) 5_545 5_445 ?
Cd1 Se1 Cs1 177.97(2) . 9_565 ?
Y1 Se1 Cs1 100.756(13) 5 9_565 ?
Y1 Se1 Cs1 100.756(13) 5_455 9_565 ?
Cs1 Se1 Cs1 102.922(13) 5_545 9_565 ?
Cs1 Se1 Cs1 102.922(13) 5_445 9_565 ?
Cd1 Se2 Cd1 105.68(3) 5_445 5_545 ?
Cd1 Se2 Y1 78.828(11) 5_445 . ?
Cd1 Se2 Y1 78.828(11) 5_545 . ?
Cd1 Se2 Y1 78.828(11) 5_445 2 ?
Cd1 Se2 Y1 78.828(11) 5_545 2 ?
Y1 Se2 Y1 142.59(3) . 2 ?
Cd1 Se2 Cs1 163.34(2) 5_445 5_545 ?
Cd1 Se2 Cs1 90.981(15) 5_545 5_545 ?
Y1 Se2 Cs1 105.004(9) . 5_545 ?
Y1 Se2 Cs1 105.004(9) 2 5_545 ?
Cd1 Se2 Cs1 90.981(15) 5_445 5_445 ?
Cd1 Se2 Cs1 163.34(2) 5_545 5_445 ?
Y1 Se2 Cs1 105.004(9) . 5_445 ?
Y1 Se2 Cs1 105.004(9) 2 5_445 ?
Cs1 Se2 Cs1 72.363(18) 5_545 5_445 ?

loop_
_geom_bond_atom_site_label_1
_geom_bond_atom_site_label_2
_geom_bond_distance
_geom_bond_site_symmetry_2
_geom_bond_publ_flag
Cs1 Se2 3.5899(7) 5_455 ?
Cs1 Se2 3.5899(7) 5 ?
Cs1 Se1 3.7875(6) 14_556 ?
Cs1 Se1 3.7875(6) 5_455 ?
Cs1 Se1 3.7875(6) 14_456 ?
Cs1 Se1 3.7875(6) 5 ?
Cs1 Se1 3.7925(7) 9_565 ?
Cs1 Se1 3.7925(7) 2_565 ?
Cs1 Cd1 4.0109(7) 5 ?
Cs1 Cd1 4.0109(7) 5_455 ?
Cs1 Cs1 4.2386(5) 1_455 ?
Cs1 Cs1 4.2386(5) 1_655 ?
Y1 Se1 2.8924(4) 13 ?
Y1 Se1 2.8924(4) 5_445 ?
Y1 Se1 2.8924(4) 13_455 ?
Y1 Se1 2.8924(4) 5_545 ?
Y1 Se2 2.9203(4) 9 ?
Y1 Se2 2.9203(4) . ?
Y1 Cd1 3.5483(3) 5_545 ?
Y1 Cd1 3.5483(3) 13_455 ?
Y1 Cd1 3.5483(3) 13 ?
Y1 Cd1 3.5483(3) 5_445 ?
Y1 Cs1 4.9251(6) 9_565 ?
Y1 Cs1 4.9251(6) 1_545 ?
Cd1 Se1 2.5815(6) . ?
Cd1 Se1 2.5815(6) 10_556 ?
Cd1 Se2 2.6593(6) 5 ?
Cd1 Se2 2.6593(6) 5_455 ?
Cd1 Y1 3.5483(3) 6 ?
Cd1 Y1 3.5483(3) 5_455 ?
Cd1 Y1 3.5483(3) 6_455 ?
Cd1 Y1 3.5483(3) 5 ?
Cd1 Cs1 4.0109(7) 5_445 ?
Cd1 Cs1 4.0109(7) 5_545 ?
Se1 Y1 2.8924(4) 5 ?
Se1 Y1 2.8924(4) 5_455 ?
Se1 Cs1 3.7875(6) 5_545 ?
Se1 Cs1 3.7875(6) 5_445 ?
Se1 Cs1 3.7925(7) 9_565 ?
Se2 Cd1 2.6593(6) 5_445 ?
Se2 Cd1 2.6593(6) 5_545 ?
Se2 Y1 2.9203(4) 2 ?
Se2 Cs1 3.5899(7) 5_545 ?
Se2 Cs1 3.5899(7) 5_445 ?
